data_1542003
loop_
_publ_author_name
'Jagner, S.'
'Vannerberg, N.G.'

_publ_section_title
;
 Note on the crystal structure of potassium
;
_journal_name_full 'Acta Chemica Scandinavica (1-27,1973-42,1988)'
_journal_page_first 3330
_journal_page_last 3331
_journal_volume 22
_journal_year 1968
_chemical_formula_sum 'C5 H4 K3 N6 O3 V'
_chemical_name_systematic 'K3 V (C N)5 N O (H2 O)2'
_space_group_IT_number 56
_symmetry_space_group_name_Hall '-P 2ab 2ac'
_symmetry_space_group_name_H-M 'P c c n'
_cell_angle_alpha 90
_cell_angle_beta 90
_cell_angle_gamma 90
_cell_formula_units_Z 4
_cell_length_a 15.6
_cell_length_b 7.2
_cell_length_c 11.7
_cell_volume 1314.144
_citation_journal_id_ASTM ACSAA4
_cod_data_source_file Jagner_ACSAA4_1968_1997.cif
_cod_data_source_block C5H4K3N6O3V1
_cod_original_formula_sum 'C5 H4 K3 N6 O3 V1'
_cod_database_code 1542003

loop_
_symmetry_equiv_pos_as_xyz
x,y,z
-x+1/2,-y+1/2,z
x+1/2,-y,-z+1/2
-x,y+1/2,-z+1/2
-x,-y,-z
x-1/2,y-1/2,-z
-x-1/2,y,z-1/2
x,-y-1/2,z-1/2

loop_
_atom_site_label
_atom_site_type_symbol
_atom_site_fract_x
_atom_site_fract_y
_atom_site_fract_z
_atom_site_occupancy
_atom_site_U_iso_or_equiv
O2 O-2 0.1542 0.0357 0.4805 0.5 0.0
N4 N+3 0.3096 0.1286 0.0501 0.5 0.0
N2 N-3 0.1542 0.0357 0.4805 0.5 0.0
V1 V+1 0.25 0.25 0.1558 1 0.0
K1 K+1 0.25 0.75 0.381 1 0.0
C1 C+2 0.3322 0.1249 0.2852 1 0.0
K2 K+1 -0.0009 0.1042 0.3455 1 0.0
N1 N-3 0.3827 0.0484 0.3452 1 0.0
C2 C+2 0.3096 0.1286 0.0501 0.5 0.0
N3 N-3 0.1218 0.8865 0.1932 1 0.0
O1 O-2 0 0.2312 0.0701 1 0.0
C3 C+2 0.1666 0.015 0.1773 1 0.0
